data_2206030
loop_
_publ_author_name
'Liu, San-Hui'
'Li, Yi-Zhi'
'Meng, Qing-Jin'

_publ_section_title
;<i>catena</i>-Poly[[[diaqua(6-carboxypyridine-2-carboxylato-\k^3^<i>N,O,O</i>')samarium(III)]-\m-pyridine-2,6-dicarboxylato-\k^4^<i>N,O,O</i>':<i>O</i>'']
 tetrahydrate]
;
_journal_issue 6
_journal_name_full 'Acta Crystallographica Section E'
_journal_page_first m1111
_journal_page_last m1113
_journal_paper_doi 10.1107/S1600536805012894
_journal_volume 61
_journal_year 2005
_chemical_formula_moiety 'C14 H11 N2 O10 Sm, 4H2 O'
_chemical_formula_sum 'C14 H19 N2 O14 Sm'
_chemical_formula_weight 589.66
_chemical_name_systematic
;
catena-Poly[[[diaqua(6-carboxypyridine-2-carboxylato-
\k^3^N,O,O')samarium(III)]-\m-pyridine-2,6-dicarboxylato-\k^4^N,O,O':O'']
tetrahydrate]
;
_space_group_IT_number 14
_symmetry_cell_setting monoclinic
_symmetry_space_group_name_Hall '-P 2ybc'
_symmetry_space_group_name_H-M 'P 1 21/c 1'
_atom_sites_solution_hydrogens geom
_atom_sites_solution_primary direct
_atom_sites_solution_secondary difmap
_cell_angle_alpha 90.00
_cell_angle_beta 102.367(4)
_cell_angle_gamma 90.00
_cell_formula_units_Z 4
_cell_length_a 13.973(3)
_cell_length_b 11.203(2)
_cell_length_c 12.830(3)
_cell_measurement_reflns_used 935
_cell_measurement_temperature 293(2)
_cell_measurement_theta_max 25.55
_cell_measurement_theta_min 2.35
_cell_volume 1961.8(7)
_computing_cell_refinement 'SAINT (Bruker, 2000)'
_computing_data_collection 'SMART (Bruker, 2000)'
_computing_data_reduction SAINT
_computing_molecular_graphics SHELXTL
_computing_publication_material SHELXTL
_computing_structure_refinement SHELXTL
_computing_structure_solution 'SHELXTL (Bruker, 2000)'
_diffrn_ambient_temperature 293(2)
_diffrn_measured_fraction_theta_full 0.999
_diffrn_measured_fraction_theta_max 0.999
_diffrn_measurement_device_type 'Bruker SMART APEX CCD area-detector'
_diffrn_measurement_method '\f and \w'
_diffrn_radiation_monochromator graphite
_diffrn_radiation_source 'sealed tube'
_diffrn_radiation_type MoK\a
_diffrn_radiation_wavelength 0.71073
_diffrn_reflns_av_R_equivalents 0.0439
_diffrn_reflns_av_sigmaI/netI 0.0713
_diffrn_reflns_limit_h_max 17
_diffrn_reflns_limit_h_min -16
_diffrn_reflns_limit_k_max 13
_diffrn_reflns_limit_k_min -13
_diffrn_reflns_limit_l_max 15
_diffrn_reflns_limit_l_min -13
_diffrn_reflns_number 10285
_diffrn_reflns_theta_full 26.00
_diffrn_reflns_theta_max 26.00
_diffrn_reflns_theta_min 2.35
_exptl_absorpt_coefficient_mu 3.072
_exptl_absorpt_correction_T_max 0.69
_exptl_absorpt_correction_T_min 0.61
_exptl_absorpt_correction_type multi-scan
_exptl_absorpt_process_details '(SADABS; Bruker, 2000)'
_exptl_crystal_colour colourless
_exptl_crystal_density_diffrn 1.996
_exptl_crystal_density_method 'not measured'
_exptl_crystal_description prism
_exptl_crystal_F_000 1164
_exptl_crystal_size_max 0.20
_exptl_crystal_size_mid 0.14
_exptl_crystal_size_min 0.12
_refine_diff_density_max 0.983
_refine_diff_density_min -2.009
_refine_ls_extinction_method none
_refine_ls_goodness_of_fit_ref 1.061
_refine_ls_hydrogen_treatment constr
_refine_ls_matrix_type full
_refine_ls_number_parameters 280
_refine_ls_number_reflns 3846
_refine_ls_number_restraints 0
_refine_ls_restrained_S_all 1.061
_refine_ls_R_factor_all 0.0842
_refine_ls_R_factor_gt 0.0622
_refine_ls_shift/su_max 0.000
_refine_ls_shift/su_mean 0.000
_refine_ls_structure_factor_coef Fsqd
_refine_ls_weighting_details 'calc w = 1/[\s^2^(Fo^2^)+(0.09P)^2^+1.99P] where P = (Fo^2^+2Fc^2^)/3'
_refine_ls_weighting_scheme calc
_refine_ls_wR_factor_gt 0.1490
_refine_ls_wR_factor_ref 0.1560
_reflns_number_gt 2849
_reflns_number_total 3846
_reflns_threshold_expression I>2\s(I)
_cod_data_source_file ob6508.cif
_cod_data_source_block I
_cod_depositor_comments
;
The following automatic conversions were performed:
'_symmetry_cell_setting' value 'Monoclinic' changed to 'monoclinic'
according to '/home/saulius/struct/CIF-dictionaries/cif_core.dic'
dictionary named 'cif_core.dic' version 2.4.1 from 2010-06-29.

Automatic conversion script
Id: cif_fix_enum 1527 2010-12-29 10:47:43Z saulius 

The following automatic conversions were performed:

'_symmetry_cell_setting' value 'Monoclinic' changed to 'monoclinic'
according to /home/saulius/struct/CIF-dictionaries/cif_core.dic
dictionary named 'cif_core.dic' version 2.4.1 from 2010-06-29.

Automatic conversion script
Id: cif_fix_values 1715 2011-07-08 13:25:40Z adriana 
;
_cod_original_sg_symbol_H-M 'P 21/c'
_cod_database_code 2206030
_cod_database_fobs_code 2206030

loop_
_symmetry_equiv_pos_as_xyz
'x, y, z'
'-x, y+1/2, -z+1/2'
'-x, -y, -z'
'x, -y-1/2, z-1/2'

loop_
_atom_site_label
_atom_site_fract_x
_atom_site_fract_y
_atom_site_fract_z
_atom_site_U_iso_or_equiv
_atom_site_adp_type
_atom_site_calc_flag
_atom_site_refinement_flags
_atom_site_occupancy
_atom_site_type_symbol
Sm1 0.73035(3) 0.79558(4) 0.35103(4) 0.03115(18) Uani d . 1 Sm
C1 0.5056(7) 0.6854(8) 0.3672(7) 0.0332(19) Uani d . 1 C
C2 0.4052(6) 0.6802(7) 0.3677(7) 0.0295(18) Uani d . 1 C
H2 0.3751 0.6067 0.3713 0.035 Uiso calc R 1 H
C3 0.3525(7) 0.7811(8) 0.3627(7) 0.0332(19) Uani d . 1 C
H3 0.2855 0.7780 0.3597 0.040 Uiso calc R 1 H
C4 0.4007(6) 0.8927(8) 0.3622(7) 0.0329(19) Uani d . 1 C
H4 0.3662 0.9640 0.3595 0.040 Uiso calc R 1 H
C5 0.4993(7) 0.8923(7) 0.3658(7) 0.0308(18) Uani d . 1 C
C6 0.5576(6) 1.0028(8) 0.3650(7) 0.0317(19) Uani d . 1 C
C7 0.5712(6) 0.5792(7) 0.3729(7) 0.0284(18) Uani d . 1 C
C8 0.8718(6) 1.0350(7) 0.4407(7) 0.0289(18) Uani d . 1 C
C9 0.9068(6) 1.1357(8) 0.5012(7) 0.0317(19) Uani d . 1 C
H9 0.9326 1.1998 0.4702 0.038 Uiso calc R 1 H
C10 0.9023(6) 1.1386(8) 0.6083(7) 0.0321(19) Uani d . 1 C
H10 0.9268 1.2036 0.6506 0.038 Uiso calc R 1 H
C11 0.8614(6) 1.0443(8) 0.6504(7) 0.0336(19) Uani d . 1 C
H11 0.8580 1.0439 0.7220 0.040 Uiso calc R 1 H
C12 0.8254(7) 0.9501(8) 0.5850(7) 0.0327(19) Uani d . 1 C
C13 0.8788(6) 1.0229(8) 0.3263(7) 0.0315(18) Uani d . 1 C
C14 0.7746(6) 0.8452(7) 0.6197(6) 0.0251(16) Uani d . 1 C
N1 0.5511(5) 0.7895(6) 0.3667(6) 0.0322(16) Uani d . 1 N
N2 0.8310(5) 0.9439(6) 0.4787(6) 0.0341(17) Uani d . 1 N
O1 0.6451(5) 0.9935(5) 0.3632(5) 0.0354(14) Uani d . 1 O
O2 0.5164(5) 1.0995(5) 0.3743(5) 0.0330(14) Uani d . 1 O
H2A 0.4741 1.1201 0.3074 0.049 Uiso d R 1 H
O3 0.6583(4) 0.6014(5) 0.3678(5) 0.0322(13) Uani d . 1 O
O4 0.5325(4) 0.4797(5) 0.3757(5) 0.0322(13) Uani d . 1 O
O5 0.7810(4) 0.8300(5) 0.7164(5) 0.0312(13) Uani d . 1 O
O6 0.7265(4) 0.7774(5) 0.5461(5) 0.0301(13) Uani d . 1 O
O7 0.8438(4) 0.9274(5) 0.2805(5) 0.0300(13) Uani d . 1 O
O8 0.9176(4) 1.1023(5) 0.2823(5) 0.0336(14) Uani d . 1 O
O9 0.8731(4) 0.6867(5) 0.4348(5) 0.0273(13) Uani d . 1 O
H9A 0.8541 0.6143 0.4650 0.041 Uiso d R 1 H
H9C 0.9109 0.6675 0.3828 0.041 Uiso d R 1 H
O10 0.6330(4) 0.8453(5) 0.1765(4) 0.0305(13) Uani d . 1 O
H10A 0.6709 0.8575 0.1338 0.037 Uiso d R 1 H
H10C 0.6000 0.9081 0.1811 0.037 Uiso d R 1 H
O11 0.9600(4) 0.8069(5) 0.1489(5) 0.0312(13) Uani d . 1 O
H11D 0.9372 0.7366 0.1494 0.037 Uiso d R 1 H
H11B 0.9186 0.8454 0.1757 0.037 Uiso d R 1 H
O12 0.8020(4) 0.4057(5) 0.4116(5) 0.0316(13) Uani d . 1 O
H12A 0.8158 0.4241 0.4773 0.038 Uiso d R 1 H
H12B 0.7402 0.3999 0.3905 0.038 Uiso d R 1 H
O13 0.6293(4) 0.2760(5) 0.3857(5) 0.0340(14) Uani d . 1 O
H13A 0.6327 0.2282 0.4379 0.041 Uiso d R 1 H
H13B 0.5815 0.3235 0.3834 0.041 Uiso d R 1 H
O14 0.9710(4) 0.0574(5) 0.0974(5) 0.0303(13) Uani d . 1 O
H14B 0.9546 0.0756 0.1640 0.036 Uiso d R 1 H
H14C 0.9845 -0.0163 0.0900 0.036 Uiso d R 1 H

loop_
_atom_site_aniso_label
_atom_site_aniso_U_11
_atom_site_aniso_U_22
_atom_site_aniso_U_33
_atom_site_aniso_U_12
_atom_site_aniso_U_13
_atom_site_aniso_U_23
Sm1 0.0326(3) 0.0317(3) 0.0292(3) 0.0011(2) 0.00667(17) 0.00449(19)
C1 0.037(5) 0.034(5) 0.029(5) 0.002(4) 0.007(4) 0.010(4)
C2 0.031(4) 0.027(4) 0.037(5) -0.004(3) 0.020(4) -0.005(4)
C3 0.037(5) 0.034(5) 0.029(4) 0.002(4) 0.007(4) 0.010(4)
C4 0.029(4) 0.028(4) 0.043(5) -0.008(4) 0.011(4) -0.002(4)
C5 0.040(5) 0.025(4) 0.030(5) -0.015(4) 0.012(4) -0.006(3)
C6 0.030(5) 0.033(5) 0.034(5) -0.010(4) 0.014(4) 0.001(4)
C7 0.028(4) 0.026(4) 0.032(4) 0.003(3) 0.006(3) -0.006(3)
C8 0.032(4) 0.025(4) 0.031(5) 0.006(3) 0.011(3) 0.007(3)
C9 0.030(4) 0.033(5) 0.034(5) -0.010(4) 0.014(4) 0.001(4)
C10 0.035(5) 0.026(4) 0.032(5) 0.010(4) 0.002(4) -0.002(4)
C11 0.032(4) 0.035(5) 0.032(5) 0.007(4) 0.002(4) -0.003(4)
C12 0.037(5) 0.034(4) 0.027(4) -0.004(4) 0.006(4) -0.003(4)
C13 0.028(4) 0.035(5) 0.032(5) 0.007(4) 0.007(3) -0.007(4)
C14 0.031(4) 0.020(4) 0.024(4) -0.002(3) 0.006(3) 0.002(3)
N1 0.034(4) 0.029(4) 0.032(4) 0.004(3) 0.004(3) 0.000(3)
N2 0.038(4) 0.033(4) 0.033(4) 0.013(3) 0.012(3) -0.003(3)
O1 0.038(4) 0.029(3) 0.042(4) -0.001(3) 0.015(3) -0.004(3)
O2 0.043(3) 0.030(3) 0.027(3) -0.016(3) 0.011(3) 0.006(3)
O3 0.034(3) 0.029(3) 0.032(3) 0.004(3) 0.004(3) 0.000(3)
O4 0.030(3) 0.031(3) 0.034(3) 0.006(3) 0.005(3) 0.005(3)
O5 0.035(3) 0.028(3) 0.028(3) 0.007(2) 0.002(2) 0.004(2)
O6 0.035(3) 0.027(3) 0.030(3) 0.002(2) 0.010(3) 0.007(2)
O7 0.031(3) 0.030(3) 0.032(3) 0.008(2) 0.015(2) 0.011(3)
O8 0.038(3) 0.033(3) 0.027(3) 0.013(3) 0.002(3) -0.003(3)
O9 0.029(3) 0.029(3) 0.029(3) 0.009(2) 0.017(2) 0.008(2)
O10 0.035(3) 0.028(3) 0.027(3) -0.015(3) 0.001(2) -0.005(2)
O11 0.032(3) 0.028(3) 0.034(3) 0.001(2) 0.009(3) -0.003(2)
O12 0.034(3) 0.031(3) 0.032(3) -0.001(3) 0.012(3) 0.000(3)
O13 0.037(3) 0.033(3) 0.039(4) 0.007(3) 0.023(3) 0.007(3)
O14 0.031(3) 0.029(3) 0.034(3) -0.010(2) 0.012(2) 0.001(3)

loop_
_atom_type_symbol
_atom_type_description
_atom_type_scat_dispersion_real
_atom_type_scat_dispersion_imag
_atom_type_scat_source
C C 0.0033 0.0016 'International Tables Vol C Tables 4.2.6.8 and 6.1.1.4'
H H 0.0000 0.0000 'International Tables Vol C Tables 4.2.6.8 and 6.1.1.4'
N N 0.0061 0.0033 'International Tables Vol C Tables 4.2.6.8 and 6.1.1.4'
O O 0.0106 0.0060 'International Tables Vol C Tables 4.2.6.8 and 6.1.1.4'
Sm Sm -0.1638 3.4418 'International Tables Vol C Tables 4.2.6.8 and 6.1.1.4'

loop_
_geom_angle_atom_site_label_1
_geom_angle_atom_site_label_2
_geom_angle_atom_site_label_3
_geom_angle_site_symmetry_1
_geom_angle_site_symmetry_3
_geom_angle
_geom_angle_publ_flag
O9 Sm1 O10 . . 141.5(2) y
O9 Sm1 O3 . . 79.90(19) y
O10 Sm1 O3 . . 97.26(19) y
O9 Sm1 O5 . 4_575 71.6(2) y
O10 Sm1 O5 . 4_575 70.7(2) y
O3 Sm1 O5 . 4_575 74.65(19) y
O9 Sm1 O7 . . 86.04(18) y
O10 Sm1 O7 . . 78.56(19) y
O3 Sm1 O7 . . 151.38(19) y
O5 Sm1 O7 4_575 . 77.3(2) y
O9 Sm1 O6 . . 72.88(19) y
O10 Sm1 O6 . . 143.9(2) y
O3 Sm1 O6 . . 75.08(19) y
O5 Sm1 O6 4_575 . 136.45(19) y
O7 Sm1 O6 . . 124.2(2) y
O9 Sm1 N2 . . 75.5(2) y
O10 Sm1 N2 . . 124.8(2) y
O3 Sm1 N2 . . 135.5(2) y
O5 Sm1 N2 4_575 . 128.9(2) y
O7 Sm1 N2 . . 62.3(2) y
O6 Sm1 N2 . . 62.5(2) y
O9 Sm1 O1 . . 141.0(2) y
O10 Sm1 O1 . . 71.2(2) y
O3 Sm1 O1 . . 124.7(2) y
O5 Sm1 O1 4_575 . 139.1(2) y
O7 Sm1 O1 . . 81.21(18) y
O6 Sm1 O1 . . 84.23(19) y
N2 Sm1 O1 . . 65.8(2) y
O9 Sm1 N1 . . 133.5(2) y
O10 Sm1 N1 . . 73.3(2) y
O3 Sm1 N1 . . 62.4(2) y
O5 Sm1 N1 4_575 . 118.5(2) y
O7 Sm1 N1 . . 139.4(2) y
O6 Sm1 N1 . . 72.0(2) y
N2 Sm1 N1 . . 112.5(2) y
O1 Sm1 N1 . . 62.4(2) y
N1 C1 C2 . . 121.0(8) ?
N1 C1 C7 . . 114.2(8) ?
C2 C1 C7 . . 124.7(7) ?
C3 C2 C1 . . 120.1(8) ?
C3 C2 H2 . . 119.9 ?
C1 C2 H2 . . 119.9 ?
C2 C3 C4 . . 119.1(8) ?
C2 C3 H3 . . 120.5 ?
C4 C3 H3 . . 120.5 ?
C5 C4 C3 . . 118.2(8) ?
C5 C4 H4 . . 120.9 ?
C3 C4 H4 . . 120.9 ?
N1 C5 C4 . . 122.2(7) ?
N1 C5 C6 . . 114.5(8) ?
C4 C5 C6 . . 123.2(8) ?
O1 C6 O2 . . 123.9(8) ?
O1 C6 C5 . . 118.6(8) ?
O2 C6 C5 . . 117.3(8) ?
O4 C7 O3 . . 127.6(8) ?
O4 C7 C1 . . 116.7(7) ?
O3 C7 C1 . . 115.5(7) ?
N2 C8 C9 . . 123.4(8) ?
N2 C8 C13 . . 114.7(8) ?
C9 C8 C13 . . 121.9(7) ?
C10 C9 C8 . . 118.9(8) ?
C10 C9 H9 . . 120.6 ?
C8 C9 H9 . . 120.6 ?
C11 C10 C9 . . 119.0(8) ?
C11 C10 H10 . . 120.5 ?
C9 C10 H10 . . 120.5 ?
C10 C11 C12 . . 118.8(8) ?
C10 C11 H11 . . 120.6 ?
C12 C11 H11 . . 120.6 ?
C11 C12 N2 . . 123.3(8) ?
C11 C12 C14 . . 124.0(8) ?
N2 C12 C14 . . 112.7(7) ?
O8 C13 O7 . . 123.9(8) ?
O8 C13 C8 . . 120.5(8) ?
O7 C13 C8 . . 115.6(8) ?
O5 C14 O6 . . 124.8(7) ?
O5 C14 C12 . . 118.1(7) ?
O6 C14 C12 . . 117.1(7) ?
C1 N1 C5 . . 119.3(7) ?
C1 N1 Sm1 . . 120.1(6) ?
C5 N1 Sm1 . . 120.4(5) ?
C8 N2 C12 . . 116.6(8) ?
C8 N2 Sm1 . . 119.6(6) ?
C12 N2 Sm1 . . 121.9(6) ?
C6 O1 Sm1 . . 123.8(5) ?
C6 O2 H2A . . 109.5 ?
C7 O3 Sm1 . . 127.3(5) ?
C14 O5 Sm1 . 4_576 144.9(5) ?
C14 O6 Sm1 . . 124.2(5) ?
C13 O7 Sm1 . . 123.2(5) ?
Sm1 O9 H9A . . 109.7 ?
Sm1 O9 H9C . . 109.4 ?
H9A O9 H9C . . 109.5 ?
Sm1 O10 H10A . . 109.2 ?
Sm1 O10 H10C . . 109.4 ?
H10A O10 H10C . . 109.5 ?
H11D O11 H11B . . 100.3 ?
H12A O12 H12B . . 109.5 ?
H13A O13 H13B . . 109.5 ?
H14B O14 H14C . . 113.9 ?

loop_
_geom_bond_atom_site_label_1
_geom_bond_atom_site_label_2
_geom_bond_site_symmetry_2
_geom_bond_distance
_geom_bond_publ_flag
Sm1 O9 . 2.388(5) y
Sm1 O10 . 2.423(6) y
Sm1 O3 . 2.426(6) y
Sm1 O5 4_575 2.446(6) y
Sm1 O7 . 2.476(6) y
Sm1 O6 . 2.524(6) y
Sm1 N2 . 2.537(8) y
Sm1 O1 . 2.537(6) y
Sm1 N1 . 2.556(7) y
C1 N1 . 1.330(11) ?
C1 C2 . 1.406(12) ?
C1 C7 . 1.493(12) ?
C2 C3 . 1.343(12) ?
C2 H2 . 0.9300 ?
C3 C4 . 1.421(12) ?
C3 H3 . 0.9300 ?
C4 C5 . 1.369(12) ?
C4 H4 . 0.9300 ?
C5 N1 . 1.359(11) ?
C5 C6 . 1.483(11) ?
C6 O1 . 1.231(10) ?
C6 O2 . 1.244(11) ?
C7 O4 . 1.243(10) ?
C7 O3 . 1.257(10) ?
C8 N2 . 1.312(11) ?
C8 C9 . 1.397(12) ?
C8 C13 . 1.498(12) ?
C9 C10 . 1.389(12) ?
C9 H9 . 0.9300 ?
C10 C11 . 1.366(13) ?
C10 H10 . 0.9300 ?
C11 C12 . 1.374(12) ?
C11 H11 . 0.9300 ?
C12 N2 . 1.385(11) ?
C12 C14 . 1.489(12) ?
C13 O8 . 1.240(11) ?
C13 O7 . 1.267(11) ?
C14 O5 . 1.237(10) ?
C14 O6 . 1.283(10) ?
O2 H2A . 0.9600 ?
O5 Sm1 4_576 2.446(6) no
O9 H9A . 0.9601 ?
O9 H9C . 0.9600 ?
O10 H10A . 0.8501 ?
O10 H10C . 0.8500 ?
O11 H11D . 0.8500 ?
O11 H11B . 0.8500 ?
O12 H12A . 0.8500 ?
O12 H12B . 0.8501 ?
O13 H13A . 0.8500 ?
O13 H13B . 0.8499 ?
O14 H14B . 0.9539 ?
O14 H14C . 0.8566 ?

loop_
_geom_hbond_atom_site_label_D
_geom_hbond_atom_site_label_H
_geom_hbond_atom_site_label_A
_geom_hbond_site_symmetry_A
_geom_hbond_distance_DH
_geom_hbond_distance_HA
_geom_hbond_distance_DA
_geom_hbond_angle_DHA
O2 H2A O3 2_655 0.96 2.60 3.515(9) 161
O9 H9A O12 . 0.96 2.50 3.295(8) 140
O9 H9C O14 2_755 0.96 2.03 2.720(7) 127
O10 H10A O6 4_575 0.85 2.13 2.707(8) 125
O10 H10C O1 . 0.85 2.48 2.889(8) 111
O10 H10C O4 2_655 0.85 2.01 2.720(9) 141
O11 H11B O7 . 0.85 2.08 2.912(8) 164
O12 H12A O14 4_566 0.85 2.39 3.004(9) 130
O12 H12B O3 . 0.85 2.52 2.945(8) 112
O12 H12B O13 . 0.85 2.07 2.775(8) 140
O13 H13B O4 . 0.85 1.87 2.642(8) 150
O14 H14B O8 1_545 0.95 1.73 2.683(8) 176
O14 H14C O11 1_545 0.86 2.17 2.895(8) 142
